data_2230881
loop_
_publ_author_name
'Mafud, Ana C.'
'Gambardella, Maria Teresa P.'

_publ_section_title
;
 Sodium piperidine-1-carbodithioate dihydrate
;
_journal_coeditor_code SU2283
_journal_issue 7
_journal_name_full 'Acta Crystallographica Section E'
_journal_page_first m942
_journal_paper_doi 10.1107/S1600536811022604
_journal_volume 67
_journal_year 2011
_chemical_formula_iupac 'Na +, C6 H10 N1 S2 -, 2H2 O'
_chemical_formula_moiety 'Na +, C6 H10 N1 S2 -, 2(H2 O)'
_chemical_formula_sum 'C6 H14 N Na O2 S2'
_chemical_formula_weight 219.29
_chemical_name_common 'Sodium piperidine-1-carbodithioate dihydrate'
_chemical_name_systematic 'Sodium piperidine-1-carbodithioate dihydrate'
_space_group_IT_number 14
_symmetry_cell_setting monoclinic
_symmetry_space_group_name_Hall '-P 2yab'
_symmetry_space_group_name_H-M 'P 1 21/a 1'
_atom_sites_solution_hydrogens geom
_atom_sites_solution_primary direct
_atom_sites_solution_secondary difmap
_audit_creation_method 'WinGX routine CIF_UPDATE'
_cell_angle_alpha 90
_cell_angle_beta 95.519(5)
_cell_angle_gamma 90
_cell_formula_units_Z 4
_cell_length_a 12.241(5)
_cell_length_b 5.909(5)
_cell_length_c 14.690(5)
_cell_measurement_reflns_used 24030
_cell_measurement_temperature 290(2)
_cell_measurement_theta_max 26.733
_cell_measurement_theta_min 2.91
_cell_volume 1057.6(11)
_computing_cell_refinement 'SCALEPACK (Otwinowski & Minor, 1997)'
_computing_data_collection 'COLLECT (Nonius, 1998)'
_computing_data_reduction 'DENZO and SCALEPACK (Otwinowski & Minor, 1997)'
_computing_molecular_graphics 'ORTEP-3 for Windows (Farrugia, 1997) and Mercury (Macrae <i>et al.</i>, 2006)'
_computing_publication_material 'WinGX (Farrugia, 1999) and publCIF (Westrip, 2010)'
_computing_structure_refinement 'SHELXL97 (Sheldrick, 2008)'
_computing_structure_solution 'SIR92 (Altomare <i>et al.</i>, 1994)'
_diffrn_ambient_temperature 290(2)
_diffrn_detector_area_resol_mean 9
_diffrn_measured_fraction_theta_full 0.989
_diffrn_measured_fraction_theta_max 0.989
_diffrn_measurement_device_type 'Nonius KappaCCD'
_diffrn_measurement_method 'CCD rotation images, thick slices'
_diffrn_radiation_monochromator graphite
_diffrn_radiation_type MoK\a
_diffrn_radiation_wavelength 0.71073
_diffrn_reflns_av_R_equivalents 0.1454
_diffrn_reflns_limit_h_max 14
_diffrn_reflns_limit_h_min -14
_diffrn_reflns_limit_k_max 6
_diffrn_reflns_limit_k_min -7
_diffrn_reflns_limit_l_max 16
_diffrn_reflns_limit_l_min -17
_diffrn_reflns_number 7553
_diffrn_reflns_theta_full 25
_diffrn_reflns_theta_max 25.09
_diffrn_reflns_theta_min 3.34
_exptl_absorpt_coefficient_mu 0.508
_exptl_absorpt_correction_type none
_exptl_crystal_colour colourless
_exptl_crystal_density_diffrn 1.377
_exptl_crystal_density_method 'not measured'
_exptl_crystal_description prism
_exptl_crystal_F_000 464
_exptl_crystal_size_max 0.02
_exptl_crystal_size_mid 0.02
_exptl_crystal_size_min 0.02
_refine_diff_density_max 0.333
_refine_diff_density_min -0.359
_refine_ls_extinction_method none
_refine_ls_goodness_of_fit_ref 1.017
_refine_ls_hydrogen_treatment mixed
_refine_ls_matrix_type full
_refine_ls_number_parameters 176
_refine_ls_number_reflns 1863
_refine_ls_number_restraints 6
_refine_ls_restrained_S_all 1.018
_refine_ls_R_factor_all 0.0679
_refine_ls_R_factor_gt 0.0538
_refine_ls_shift/su_max 0
_refine_ls_shift/su_mean 0
_refine_ls_structure_factor_coef Fsqd
_refine_ls_weighting_details 'calc w=1/[\s^2^(Fo^2^)+(0.0964P)^2^] where P=(Fo^2^+2Fc^2^)/3'
_refine_ls_weighting_scheme calc
_refine_ls_wR_factor_ref 0.1516
_reflns_number_gt 1482
_reflns_number_total 1863
_reflns_threshold_expression I>2\s(I)
_cod_data_source_file su2283.cif
_cod_data_source_block I
_cod_original_sg_symbol_H-M 'P 21/a'
_cod_database_code 2230881
_cod_database_fobs_code 2230881

loop_
_symmetry_equiv_pos_as_xyz
'x, y, z'
'-x+1/2, y+1/2, -z'
'-x, -y, -z'
'x-1/2, -y-1/2, z'

loop_
_atom_site_type_symbol
_atom_site_label
_atom_site_fract_x
_atom_site_fract_y
_atom_site_fract_z
_atom_site_U_iso_or_equiv
_atom_site_adp_type
_atom_site_calc_flag
_atom_site_refinement_flags
_atom_site_occupancy
_atom_site_disorder_assembly
_atom_site_disorder_group
S S1 0.74854(5) 0.03097(13) 0.39216(4) 0.0481(3) Uani d . 1 . .
S S2 0.86593(6) 0.24242(13) 0.24400(5) 0.0577(3) Uani d . 1 A .
Na Na1 0.57813(8) -0.24210(16) 0.48568(8) 0.0509(4) Uani d . 1 . .
O O1 0.41274(14) -0.0826(4) 0.41396(13) 0.0542(5) Uani d D 1 . .
H H11O 0.403(3) -0.012(5) 0.3644(17) 0.081 Uiso d D 1 . .
H H12O 0.369(2) -0.194(4) 0.418(2) 0.081 Uiso d D 1 . .
O O2 0.55132(14) -0.5918(4) 0.40928(13) 0.0533(5) Uani d D 1 . .
H H21O 0.509(2) -0.604(6) 0.3618(16) 0.08 Uiso d D 1 . .
H H22O 0.604(2) -0.687(5) 0.409(2) 0.08 Uiso d D 1 . .
C C1 0.7694(2) 0.0599(5) 0.27824(18) 0.0551(7) Uani d . 1 . .
N N1 0.6797(6) 0.0084(12) 0.2149(4) 0.0541(16) Uani d P 0.446(6) A 1
C C2 0.6746(8) 0.0673(16) 0.1177(5) 0.081(3) Uani d P 0.446(6) A 1
H H2A 0.73 0.1807 0.1092 0.097 Uiso calc PR 0.446(6) A 1
H H2B 0.6034 0.1336 0.0991 0.097 Uiso calc PR 0.446(6) A 1
C C3 0.6917(19) -0.128(5) 0.0585(18) 0.095(8) Uani d P 0.446(6) A 1
H H3A 0.7657 -0.1862 0.0716 0.114 Uiso calc PR 0.446(6) A 1
H H3B 0.6818 -0.0832 -0.0053 0.114 Uiso calc PR 0.446(6) A 1
C C4 0.6069(10) -0.314(3) 0.0773(10) 0.079(4) Uani d P 0.446(6) A 1
H H4A 0.5339 -0.2616 0.0555 0.095 Uiso calc PR 0.446(6) A 1
H H4B 0.6218 -0.449 0.043 0.095 Uiso calc PR 0.446(6) A 1
C C5 0.6089(7) -0.3753(16) 0.1787(6) 0.076(2) Uani d P 0.446(6) A 1
H H5A 0.5505 -0.4818 0.1877 0.091 Uiso calc PR 0.446(6) A 1
H H5B 0.6784 -0.4451 0.1998 0.091 Uiso calc PR 0.446(6) A 1
C C6 0.5931(7) -0.1592(18) 0.2320(6) 0.067(2) Uani d P 0.446(6) A 1
H H6A 0.5213 -0.0958 0.2135 0.08 Uiso calc PR 0.446(6) A 1
H H6B 0.5969 -0.1932 0.2969 0.08 Uiso calc PR 0.446(6) A 1
N N1' 0.7338(4) -0.1085(10) 0.2187(3) 0.0516(13) Uani d P 0.554(6) A 2
C C2' 0.7582(5) -0.1213(13) 0.1240(4) 0.0677(19) Uani d P 0.554(6) A 2
H H2'1 0.7906 -0.267 0.1125 0.081 Uiso calc PR 0.554(6) A 2
H H2'2 0.8103 -0.0042 0.1119 0.081 Uiso calc PR 0.554(6) A 2
C C3' 0.6545(14) -0.091(5) 0.0626(11) 0.095(6) Uani d P 0.554(6) A 2
H H3'1 0.6717 -0.1086 -0.0002 0.115 Uiso calc PR 0.554(6) A 2
H H3'2 0.6291 0.0629 0.0693 0.115 Uiso calc PR 0.554(6) A 2
C C4' 0.5616(9) -0.249(3) 0.0778(10) 0.111(5) Uani d P 0.554(6) A 2
H H4'1 0.5798 -0.4026 0.0616 0.133 Uiso calc PR 0.554(6) A 2
H H4'2 0.4954 -0.2037 0.0407 0.133 Uiso calc PR 0.554(6) A 2
C C5' 0.5447(6) -0.2350(14) 0.1783(6) 0.082(2) Uani d P 0.554(6) A 2
H H5'1 0.5157 -0.0869 0.1912 0.098 Uiso calc PR 0.554(6) A 2
H H5'2 0.4909 -0.3471 0.1922 0.098 Uiso calc PR 0.554(6) A 2
C C6' 0.6494(6) -0.2736(13) 0.2392(4) 0.0629(18) Uani d P 0.554(6) A 2
H H6'1 0.6349 -0.2592 0.3027 0.075 Uiso calc PR 0.554(6) A 2
H H6'2 0.6759 -0.4258 0.2299 0.075 Uiso calc PR 0.554(6) A 2

loop_
_atom_site_aniso_label
_atom_site_aniso_U_11
_atom_site_aniso_U_22
_atom_site_aniso_U_33
_atom_site_aniso_U_12
_atom_site_aniso_U_13
_atom_site_aniso_U_23
S1 0.0420(4) 0.0551(5) 0.0476(4) 0.0008(3) 0.0057(3) -0.0027(3)
S2 0.0586(5) 0.0585(6) 0.0565(5) -0.0121(3) 0.0090(3) 0.0002(3)
Na1 0.0465(6) 0.0453(8) 0.0609(7) 0.0002(4) 0.0053(5) -0.0005(5)
O1 0.0534(11) 0.0470(13) 0.0608(12) -0.0039(9) -0.0015(9) 0.0059(10)
O2 0.0502(10) 0.0497(13) 0.0597(12) 0.0060(9) 0.0033(8) -0.0031(10)
C1 0.0574(15) 0.056(2) 0.0512(15) -0.0111(13) 0.0027(12) -0.0035(14)
N1 0.062(4) 0.052(4) 0.047(3) -0.008(3) -0.001(3) 0.000(2)
C2 0.108(6) 0.080(7) 0.051(4) -0.026(5) -0.008(4) 0.007(4)
C3 0.104(14) 0.107(13) 0.079(10) -0.051(11) 0.044(10) -0.030(8)
C4 0.077(8) 0.090(9) 0.070(6) -0.033(7) 0.003(6) -0.028(7)
C5 0.070(5) 0.070(6) 0.088(6) -0.017(5) 0.014(4) 0.000(5)
C6 0.053(4) 0.086(7) 0.061(4) -0.022(5) 0.010(4) -0.010(5)
N1' 0.052(3) 0.056(3) 0.047(2) -0.011(2) 0.0082(18) -0.007(2)
C2' 0.071(4) 0.084(5) 0.050(3) -0.020(3) 0.016(3) -0.018(3)
C3' 0.105(12) 0.130(13) 0.049(6) -0.041(9) -0.004(7) 0.016(7)
C4' 0.082(8) 0.148(14) 0.096(7) -0.042(7) -0.030(6) 0.037(7)
C5' 0.061(4) 0.077(6) 0.107(6) -0.020(4) 0.007(4) -0.002(4)
C6' 0.066(4) 0.060(5) 0.061(4) -0.027(3) 0.000(3) -0.009(3)

loop_
_atom_type_symbol
_atom_type_description
_atom_type_scat_dispersion_real
_atom_type_scat_dispersion_imag
_atom_type_scat_source
C C 0.0033 0.0016 'International Tables Vol C Tables 4.2.6.8 and 6.1.1.4'
H H 0 0 'International Tables Vol C Tables 4.2.6.8 and 6.1.1.4'
N N 0.0061 0.0033 'International Tables Vol C Tables 4.2.6.8 and 6.1.1.4'
Na Na 0.0362 0.0249 'International Tables Vol C Tables 4.2.6.8 and 6.1.1.4'
O O 0.0106 0.006 'International Tables Vol C Tables 4.2.6.8 and 6.1.1.4'
S S 0.1246 0.1234 'International Tables Vol C Tables 4.2.6.8 and 6.1.1.4'

loop_
_geom_angle_atom_site_label_1
_geom_angle_atom_site_label_2
_geom_angle_atom_site_label_3
_geom_angle_site_symmetry_1
_geom_angle_site_symmetry_3
_geom_angle
_geom_angle_publ_flag
C1 S1 Na1 . 2_656 112.20(10) no
C1 S1 Na1 . . 131.13(10) no
Na1 S1 Na1 2_656 . 116.43(4) no
O2 Na1 O1 . . 93.59(8) no
O2 Na1 O1 . 3_656 169.15(8) no
O1 Na1 O1 . 3_656 86.75(8) no
O2 Na1 O2 . 3_646 83.29(8) no
O1 Na1 O2 . 3_646 82.36(7) no
O1 Na1 O2 3_656 3_646 86.01(8) no
O2 Na1 S1 . 2_646 87.16(7) no
O1 Na1 S1 . 2_646 166.91(6) no
O1 Na1 S1 3_656 2_646 90.09(7) no
O2 Na1 S1 3_646 2_646 84.76(6) no
O2 Na1 S1 . . 108.51(7) no
O1 Na1 S1 . . 100.34(7) no
O1 Na1 S1 3_656 . 82.06(7) no
O2 Na1 S1 3_646 . 167.57(6) no
S1 Na1 S1 2_646 . 91.78(4) no
O2 Na1 Na1 . 3_656 136.28(8) no
O1 Na1 Na1 . 3_656 43.73(6) no
O1 Na1 Na1 3_656 3_656 43.02(5) no
O2 Na1 Na1 3_646 3_656 82.00(7) no
S1 Na1 Na1 2_646 3_656 131.81(6) no
S1 Na1 Na1 . 3_656 91.55(6) no
O2 Na1 Na1 . 3_646 43.27(6) no
O1 Na1 Na1 . 3_646 87.06(7) no
O1 Na1 Na1 3_656 3_646 126.00(8) no
O2 Na1 Na1 3_646 3_646 40.02(5) no
S1 Na1 Na1 2_646 3_646 84.54(5) no
S1 Na1 Na1 . 3_646 151.58(5) no
Na1 Na1 Na1 3_656 3_646 111.83(7) no
O2 Na1 H12O . . 80.3(6) no
O1 Na1 H12O . . 18.4(4) no
O1 Na1 H12O 3_656 . 97.4(7) no
O2 Na1 H12O 3_646 . 68.4(5) no
S1 Na1 H12O 2_646 . 151.4(5) no
S1 Na1 H12O . . 116.5(5) no
Na1 Na1 H12O 3_656 . 56.0(6) no
Na1 Na1 H12O 3_646 . 68.7(4) no
Na1 O1 Na1 . 3_656 93.25(8) no
Na1 O1 H11O . . 129(2) no
Na1 O1 H11O 3_656 . 97(3) no
Na1 O1 H12O . . 100(2) no
Na1 O1 H12O 3_656 . 124(2) no
H11O O1 H12O . . 114(3) no
Na1 O2 Na1 . 3_646 96.71(8) no
Na1 O2 H21O . . 121(3) no
Na1 O2 H21O 3_646 . 96(2) no
Na1 O2 H22O . . 121(2) no
Na1 O2 H22O 3_646 . 106(2) no
H21O O2 H22O . . 111(2) no
N1' C1 N1 . . 40.3(3) no
N1' C1 S2 . . 117.2(3) no
N1 C1 S2 . . 117.4(3) no
N1' C1 S1 . . 118.6(3) no
N1 C1 S1 . . 116.2(3) no
S2 C1 S1 . . 121.25(16) no
C1 N1 C2 . . 123.5(5) no
C1 N1 C6 . . 123.9(6) no
C2 N1 C6 . . 111.0(6) no
N1 C2 C3 . . 113.2(13) no
N1 C2 H2A . . 108.9 no
C3 C2 H2A . . 108.9 no
N1 C2 H2B . . 108.9 no
C3 C2 H2B . . 108.9 no
H2A C2 H2B . . 107.8 no
C2 C3 C4 . . 108.3(14) no
C2 C3 H3A . . 110 no
C4 C3 H3A . . 110 no
C2 C3 H3B . . 110 no
C4 C3 H3B . . 110 no
H3A C3 H3B . . 108.4 no
C5 C4 C3 . . 113.1(13) no
C5 C4 H4A . . 109 no
C3 C4 H4A . . 109 no
C5 C4 H4B . . 109 no
C3 C4 H4B . . 109 no
H4A C4 H4B . . 107.8 no
C6 C5 C4 . . 108.2(9) no
C6 C5 H5A . . 110.1 no
C4 C5 H5A . . 110.1 no
C6 C5 H5B . . 110.1 no
C4 C5 H5B . . 110.1 no
H5A C5 H5B . . 108.4 no
N1 C6 C5 . . 110.1(6) no
N1 C6 H6A . . 109.6 no
C5 C6 H6A . . 109.6 no
N1 C6 H6B . . 109.6 no
C5 C6 H6B . . 109.6 no
H6A C6 H6B . . 108.2 no
C1 N1' C2' . . 124.6(4) no
C1 N1' C6' . . 122.6(4) no
C2' N1' C6' . . 111.9(5) no
N1' C2' C3' . . 109.4(7) no
N1' C2' H2'1 . . 109.8 no
C3' C2' H2'1 . . 109.8 no
N1' C2' H2'2 . . 109.8 no
C3' C2' H2'2 . . 109.8 no
H2'1 C2' H2'2 . . 108.2 no
C2' C3' C4' . . 116.5(14) no
C2' C3' H3'1 . . 108.2 no
C4' C3' H3'1 . . 108.2 no
C2' C3' H3'2 . . 108.2 no
C4' C3' H3'2 . . 108.2 no
H3'1 C3' H3'2 . . 107.3 no
C3' C4' C5' . . 106.7(11) no
C3' C4' H4'1 . . 110.4 no
C5' C4' H4'1 . . 110.4 no
C3' C4' H4'2 . . 110.4 no
C5' C4' H4'2 . . 110.4 no
H4'1 C4' H4'2 . . 108.6 no
C6' C5' C4' . . 112.5(7) no
C6' C5' H5'1 . . 109.1 no
C4' C5' H5'1 . . 109.1 no
C6' C5' H5'2 . . 109.1 no
C4' C5' H5'2 . . 109.1 no
H5'1 C5' H5'2 . . 107.8 no
N1' C6' C5' . . 110.6(5) no
N1' C6' H6'1 . . 109.5 no
C5' C6' H6'1 . . 109.5 no
N1' C6' H6'2 . . 109.5 no
C5' C6' H6'2 . . 109.5 no
H6'1 C6' H6'2 . . 108.1 no

loop_
_geom_bond_atom_site_label_1
_geom_bond_atom_site_label_2
_geom_bond_site_symmetry_2
_geom_bond_distance
_geom_bond_publ_flag
S1 C1 . 1.726(3) no
S1 Na1 2_656 2.9644(15) no
S1 Na1 . 3.0649(15) no
S2 C1 . 1.710(3) no
Na1 O2 . 2.360(3) no
Na1 O1 . 2.385(2) no
Na1 O1 3_656 2.416(3) no
Na1 O2 3_646 2.515(2) no
Na1 S1 2_646 2.9644(15) no
Na1 Na1 3_656 3.490(3) no
Na1 Na1 3_646 3.644(3) no
Na1 H12O . 2.67(3) no
O1 Na1 3_656 2.416(3) no
O1 H11O . 0.839(17) no
O1 H12O . 0.852(17) no
O2 Na1 3_646 2.515(2) no
O2 H21O . 0.834(17) no
O2 H22O . 0.856(17) no
C1 N1' . 1.368(5) no
C1 N1 . 1.403(6) no
N1 C2 . 1.465(9) no
N1 C6 . 1.489(10) no
C2 C3 . 1.47(3) no
C2 H2A . 0.97 no
C2 H2B . 0.97 no
C3 C4 . 1.55(3) no
C3 H3A . 0.97 no
C3 H3B . 0.97 no
C4 C5 . 1.530(18) no
C4 H4A . 0.97 no
C4 H4B . 0.97 no
C5 C6 . 1.521(14) no
C5 H5A . 0.97 no
C5 H5B . 0.97 no
C6 H6A . 0.97 no
C6 H6B . 0.97 no
N1' C2' . 1.452(6) no
N1' C6' . 1.473(7) no
C2' C3' . 1.495(19) no
C2' H2'1 . 0.97 no
C2' H2'2 . 0.97 no
C3' C4' . 1.50(3) no
C3' H3'1 . 0.97 no
C3' H3'2 . 0.97 no
C4' C5' . 1.512(17) no
C4' H4'1 . 0.97 no
C4' H4'2 . 0.97 no
C5' C6' . 1.507(11) no
C5' H5'1 . 0.97 no
C5' H5'2 . 0.97 no
C6' H6'1 . 0.97 no
C6' H6'2 . 0.97 no

loop_
_geom_hbond_atom_site_label_D
_geom_hbond_atom_site_label_H
_geom_hbond_atom_site_label_A
_geom_hbond_site_symmetry_A
_geom_hbond_distance_DH
_geom_hbond_distance_HA
_geom_hbond_distance_DA
_geom_hbond_angle_DHA
O1 H11O S2 4_565 0.839(17) 2.390(18) 3.214(2) 167(3)
O1 H12O S1 4 0.852(17) 2.49(2) 3.322(3) 167(3)
O2 H21O S2 4 0.834(17) 2.48(2) 3.283(2) 163(3)
O2 H22O S1 1_545 0.856(17) 2.461(18) 3.313(2) 174(3)

loop_
_geom_torsion_atom_site_label_1
_geom_torsion_atom_site_label_2
_geom_torsion_atom_site_label_3
_geom_torsion_atom_site_label_4
_geom_torsion_site_symmetry_1
_geom_torsion_site_symmetry_2
_geom_torsion_site_symmetry_3
_geom_torsion_site_symmetry_4
_geom_torsion
_geom_torsion_publ_flag
C1 S1 Na1 O2 . . . . 38.84(16) no
Na1 S1 Na1 O2 2_656 . . . -135.11(7) no
C1 S1 Na1 O1 . . . . -58.52(16) no
Na1 S1 Na1 O1 2_656 . . . 127.53(7) no
C1 S1 Na1 O1 . . . 3_656 -143.72(15) no
Na1 S1 Na1 O1 2_656 . . 3_656 42.34(6) no
C1 S1 Na1 O2 . . . 3_646 -160.0(3) no
Na1 S1 Na1 O2 2_656 . . 3_646 26.0(3) no
C1 S1 Na1 S1 . . . 2_646 126.44(14) no
Na1 S1 Na1 S1 2_656 . . 2_646 -47.50(6) no
C1 S1 Na1 Na1 . . . 3_656 -101.64(15) no
Na1 S1 Na1 Na1 2_656 . . 3_656 84.41(5) no
C1 S1 Na1 Na1 . . . 3_646 44.63(19) no
Na1 S1 Na1 Na1 2_656 . . 3_646 -129.32(11) no
O2 Na1 O1 Na1 . . . 3_656 169.13(8) no
O1 Na1 O1 Na1 3_656 . . 3_656 0 no
O2 Na1 O1 Na1 3_646 . . 3_656 86.40(8) no
S1 Na1 O1 Na1 2_646 . . 3_656 76.2(3) no
S1 Na1 O1 Na1 . . . 3_656 -81.31(7) no
Na1 Na1 O1 Na1 3_646 . . 3_656 126.33(8) no
O1 Na1 O2 Na1 . . . 3_646 -81.86(8) no
O1 Na1 O2 Na1 3_656 . . 3_646 9.6(5) no
O2 Na1 O2 Na1 3_646 . . 3_646 0 no
S1 Na1 O2 Na1 2_646 . . 3_646 85.05(6) no
S1 Na1 O2 Na1 . . . 3_646 175.98(6) no
Na1 Na1 O2 Na1 3_656 . . 3_646 -70.99(11) no
Na1 S1 C1 N1' 2_656 . . . 149.5(3) no
Na1 S1 C1 N1' . . . . -24.6(4) no
Na1 S1 C1 N1 2_656 . . . -164.9(4) no
Na1 S1 C1 N1 . . . . 21.0(5) no
Na1 S1 C1 S2 2_656 . . . -10.8(2) no
Na1 S1 C1 S2 . . . . 175.08(10) no
N1' C1 N1 C2 . . . . -89.0(9) no
S2 C1 N1 C2 . . . . 11.7(9) no
S1 C1 N1 C2 . . . . 166.8(6) no
N1' C1 N1 C6 . . . . 75.0(8) no
S2 C1 N1 C6 . . . . 175.6(6) no
S1 C1 N1 C6 . . . . -29.3(9) no
C1 N1 C2 C3 . . . . 104.9(12) no
C6 N1 C2 C3 . . . . -60.8(14) no
N1 C2 C3 C4 . . . . 55(2) no
C2 C3 C4 C5 . . . . -53(2) no
C3 C4 C5 C6 . . . . 54.8(15) no
C1 N1 C6 C5 . . . . -105.1(9) no
C2 N1 C6 C5 . . . . 60.6(11) no
C4 C5 C6 N1 . . . . -57.2(11) no
N1 C1 N1' C2' . . . . 90.7(8) no
S2 C1 N1' C2' . . . . -10.6(7) no
S1 C1 N1' C2' . . . . -171.6(4) no
N1 C1 N1' C6' . . . . -77.5(6) no
S2 C1 N1' C6' . . . . -178.7(4) no
S1 C1 N1' C6' . . . . 20.2(7) no
C1 N1' C2' C3' . . . . -113.5(12) no
C6' N1' C2' C3' . . . . 55.7(13) no
N1' C2' C3' C4' . . . . -55(2) no
C2' C3' C4' C5' . . . . 52.4(19) no
C3' C4' C5' C6' . . . . -52.4(15) no
C1 N1' C6' C5' . . . . 110.7(7) no
C2' N1' C6' C5' . . . . -58.7(9) no
C4' C5' C6' N1' . . . . 57.7(11) no
